data_7219185
loop_
_publ_author_name
'Wu, Shujun'
'Yang, Xinhang'
'Hu, Jufang'
'Ma, Hongwei'
'Lin, Zhengguo'
'Hu, Changwen'

_publ_section_title
;
 Synthesis, structure and characterization of three different dimension
 inorganic--organic hybrid vanadates: [Co2(mIM)5(H2O)2]V4O12,
 [Ni2(mIM)7(H2O)]V4O12&#x00B7;H2O and [Cd(eIM)2(H2O)]V2O6
;
_journal_issue 7
_journal_name_full CrystEngComm
_journal_page_first 1625
_journal_paper_doi 10.1039/C4CE02335H
_journal_volume 17
_journal_year 2015
_chemical_formula_sum 'C20 H34 Co2 N10 O14 V4'
_chemical_formula_weight 960.19
_chemical_name_systematic
; 
 ? 
;
_space_group_IT_number 19
_symmetry_cell_setting orthorhombic
_symmetry_space_group_name_Hall 'P 2ac 2ab'
_symmetry_space_group_name_H-M 'P 21 21 21'
_atom_sites_solution_hydrogens geom
_atom_sites_solution_primary direct
_atom_sites_solution_secondary difmap
_audit_block_doi 10.5517/cc12pf6d
_audit_creation_method SHELXL-97
_audit_update_record
;
2014-11-22 deposited with the CCDC.
2014-12-23 downloaded from the CCDC.
;
_cell_angle_alpha 90.00
_cell_angle_beta 90.00
_cell_angle_gamma 90.00
_cell_formula_units_Z 4
_cell_length_a 11.4770(11)
_cell_length_b 17.8350(16)
_cell_length_c 17.8350(16)
_cell_measurement_temperature 298(2)
_cell_volume 3650.7(6)
_computing_structure_refinement 'SHELXL-97 (Sheldrick, 2008)'
_computing_structure_solution 'SHELXS-97 (Sheldrick, 2008)'
_diffrn_ambient_temperature 298(2)
_diffrn_measured_fraction_theta_full 0.997
_diffrn_measured_fraction_theta_max 0.997
_diffrn_radiation_monochromator graphite
_diffrn_radiation_source 'fine-focus sealed tube'
_diffrn_radiation_type MoK\a
_diffrn_radiation_wavelength 0.71073
_diffrn_reflns_av_R_equivalents 0.1323
_diffrn_reflns_av_sigmaI/netI 0.1674
_diffrn_reflns_limit_h_max 10
_diffrn_reflns_limit_h_min -13
_diffrn_reflns_limit_k_max 20
_diffrn_reflns_limit_k_min -21
_diffrn_reflns_limit_l_max 21
_diffrn_reflns_limit_l_min -18
_diffrn_reflns_number 17748
_diffrn_reflns_theta_full 25.02
_diffrn_reflns_theta_max 25.02
_diffrn_reflns_theta_min 2.89
_exptl_absorpt_coefficient_mu 1.942
_exptl_absorpt_correction_T_max 0.8004
_exptl_absorpt_correction_T_min 0.6637
_exptl_absorpt_correction_type multi-scan
_exptl_crystal_colour Brown
_exptl_crystal_density_diffrn 1.747
_exptl_crystal_density_method 'not measured'
_exptl_crystal_description block
_exptl_crystal_F_000 1928
_exptl_crystal_size_max 0.23
_exptl_crystal_size_mid 0.16
_exptl_crystal_size_min 0.12
_refine_diff_density_max 1.025
_refine_diff_density_min -0.848
_refine_diff_density_rms 0.172
_refine_ls_abs_structure_details 'Flack H D (1983), Acta Cryst. A39, 876-881'
_refine_ls_abs_structure_Flack 0.07(5)
_refine_ls_extinction_method none
_refine_ls_goodness_of_fit_ref 1.054
_refine_ls_hydrogen_treatment mixed
_refine_ls_matrix_type full
_refine_ls_number_parameters 456
_refine_ls_number_reflns 6412
_refine_ls_number_restraints 810
_refine_ls_restrained_S_all 1.016
_refine_ls_R_factor_all 0.1628
_refine_ls_R_factor_gt 0.0843
_refine_ls_shift/su_max 0.000
_refine_ls_shift/su_mean 0.000
_refine_ls_structure_factor_coef Fsqd
_refine_ls_weighting_details 'calc w=1/[\s^2^(Fo^2^)+(0.0955P)^2^+0.0000P] where P=(Fo^2^+2Fc^2^)/3'
_refine_ls_weighting_scheme calc
_refine_ls_wR_factor_gt 0.1929
_refine_ls_wR_factor_ref 0.2213
_reflns_number_gt 3332
_reflns_number_total 6412
_reflns_threshold_expression >2sigma(I)
_cod_data_source_file c4ce02335h2.cif
_cod_data_source_block compound1
_cod_depositor_comments 'Adding full bibliography for 7219184--7219186.cif.'
_cod_original_sg_symbol_H-M P212121
_cod_database_code 7219185

loop_
_symmetry_equiv_pos_as_xyz
'x, y, z'
'-x+1/2, -y, z+1/2'
'x+1/2, -y+1/2, -z'
'-x, y+1/2, -z+1/2'

loop_
_atom_site_label
_atom_site_type_symbol
_atom_site_fract_x
_atom_site_fract_y
_atom_site_fract_z
_atom_site_U_iso_or_equiv
_atom_site_adp_type
_atom_site_occupancy
_atom_site_symmetry_multiplicity
_atom_site_calc_flag
_atom_site_refinement_flags
Co1 Co 0.85626(15) 0.19172(11) 0.76053(10) 0.0328(5) Uani 1 1 d .
Co2 Co 0.95238(16) 0.01529(10) 0.47098(11) 0.0366(5) Uani 1 1 d .
V1 V 0.88751(18) 0.20517(12) 0.54896(13) 0.0300(6) Uani 1 1 d .
V2 V 0.60714(17) 0.19237(13) 0.52980(14) 0.0343(6) Uani 1 1 d .
V3 V 0.96756(18) -0.19317(13) 0.44472(12) 0.0298(5) Uani 1 1 d .
V4 V 0.81258(17) 0.20427(12) 0.96861(13) 0.0294(5) Uani 1 1 d .
O1 O 0.7500(9) 0.2292(5) 0.5056(5) 0.043(2) Uani 1 1 d U
O2 O 0.9388(8) 0.1245(5) 0.5127(5) 0.0450(17) Uani 1 1 d U
O3 O 0.8673(7) 0.1958(5) 0.6400(5) 0.0375(15) Uani 1 1 d U
O4 O 0.9947(8) 0.2778(5) 0.5351(6) 0.044(2) Uani 1 1 d U
O5 O 0.5739(9) 0.2175(6) 0.6129(5) 0.053(3) Uani 1 1 d U
O6 O 0.6131(8) 0.0995(5) 0.5271(6) 0.046(2) Uani 1 1 d U
O7 O 0.8382(8) -0.2358(5) 0.4802(5) 0.043(2) Uani 1 1 d U
O8 O 0.9558(8) -0.1005(5) 0.4505(5) 0.0429(17) Uani 1 1 d U
O9 O 0.9877(8) -0.2171(6) 0.3578(5) 0.056(3) Uani 1 1 d U
O10 O 1.0902(8) -0.2206(5) 0.4999(5) 0.037(2) Uani 1 1 d U
O11 O 0.8375(8) 0.1867(5) 0.8788(5) 0.0434(18) Uani 1 1 d U
O12 O 0.8321(8) 0.1288(5) 1.0189(6) 0.047(3) Uani 1 1 d U
O13 O 0.6731(7) 0.1782(5) 0.7493(5) 0.043(2) Uani 1 1 d U
H13C H 0.6439 0.1900 0.7072 0.065 Uiso 1 1 d R
H13D H 0.6246 0.1898 0.7834 0.065 Uiso 1 1 d R
O14 O 0.7916(8) 0.0007(5) 0.5085(5) 0.048(2) Uani 1 1 d U
H14C H 0.7400 0.0345 0.5139 0.072 Uiso 1 1 d R
H14D H 0.7584 -0.0418 0.5112 0.072 Uiso 1 1 d R
N1 N 1.2299(10) 0.1982(7) 0.7404(7) 0.048(2) Uani 1 1 d U
N2 N 1.0370(10) 0.2013(7) 0.7688(7) 0.0464(17) Uani 1 1 d U
N3 N 0.8668(11) -0.0475(7) 0.7885(8) 0.050(2) Uani 1 1 d U
N4 N 0.8704(10) 0.0733(7) 0.7585(7) 0.0451(18) Uani 1 1 d U
N5 N 0.8000(11) 0.4311(7) 0.7332(8) 0.051(2) Uani 1 1 d U
N6 N 0.8323(10) 0.3109(8) 0.7653(7) 0.0485(19) Uani 1 1 d U
N7 N 1.3100(11) -0.0229(7) 0.5031(7) 0.049(2) Uani 1 1 d U
N8 N 1.1252(10) 0.0137(6) 0.5003(7) 0.0458(19) Uani 1 1 d U
N9 N 0.9458(11) 0.0341(6) 0.2404(7) 0.045(2) Uani 1 1 d U
N10 N 0.9539(11) 0.0434(6) 0.3631(7) 0.0458(19) Uani 1 1 d U
C1 C 1.1202(12) 0.1889(8) 0.7189(9) 0.045(2) Uani 1 1 d U
H1 H 1.1023 0.1742 0.6702 0.054 Uiso 1 1 calc R
C2 C 1.1089(13) 0.2212(8) 0.8286(9) 0.051(2) Uani 1 1 d U
H2 H 1.0794 0.2344 0.8753 0.061 Uiso 1 1 calc R
C3 C 1.2225(13) 0.2200(8) 0.8141(9) 0.051(3) Uani 1 1 d U
H3 H 1.2834 0.2313 0.8466 0.061 Uiso 1 1 calc R
C4 C 1.3353(13) 0.1866(10) 0.6948(9) 0.064(4) Uani 1 1 d U
H4A H 1.4011 0.2086 0.7197 0.096 Uiso 1 1 calc R
H4B H 1.3252 0.2098 0.6467 0.096 Uiso 1 1 calc R
H4C H 1.3484 0.1338 0.6883 0.096 Uiso 1 1 calc R
C5 C 0.8662(13) 0.0246(9) 0.8125(9) 0.050(2) Uani 1 1 d U
H5 H 0.8631 0.0379 0.8628 0.060 Uiso 1 1 calc R
C6 C 0.8773(14) 0.0283(9) 0.6956(10) 0.053(2) Uani 1 1 d U
H6 H 0.8817 0.0462 0.6467 0.063 Uiso 1 1 calc R
C7 C 0.8767(15) -0.0447(9) 0.7143(10) 0.057(3) Uani 1 1 d U
H7 H 0.8822 -0.0853 0.6817 0.069 Uiso 1 1 calc R
C8 C 0.8658(17) -0.1163(9) 0.8335(10) 0.074(4) Uani 1 1 d U
H8A H 0.9197 -0.1518 0.8126 0.111 Uiso 1 1 calc R
H8B H 0.7889 -0.1374 0.8333 0.111 Uiso 1 1 calc R
H8C H 0.8883 -0.1048 0.8841 0.111 Uiso 1 1 calc R
C9 C 0.8093(13) 0.3576(8) 0.7096(10) 0.051(2) Uani 1 1 d U
H9 H 0.8005 0.3426 0.6600 0.061 Uiso 1 1 calc R
C10 C 0.8380(15) 0.3582(9) 0.8257(10) 0.056(2) Uani 1 1 d U
H10 H 0.8554 0.3429 0.8743 0.068 Uiso 1 1 calc R
C11 C 0.8146(15) 0.4310(10) 0.8057(10) 0.060(3) Uani 1 1 d U
H11 H 0.8102 0.4722 0.8376 0.073 Uiso 1 1 calc R
C12 C 0.7782(17) 0.4974(9) 0.6874(10) 0.072(4) Uani 1 1 d U
H12A H 0.7204 0.5281 0.7113 0.108 Uiso 1 1 calc R
H12B H 0.7506 0.4822 0.6389 0.108 Uiso 1 1 calc R
H12C H 0.8491 0.5254 0.6819 0.108 Uiso 1 1 calc R
C13 C 1.1975(13) -0.0450(8) 0.4983(8) 0.045(2) Uani 1 1 d U
H13 H 1.1735 -0.0947 0.4942 0.054 Uiso 1 1 calc R
C14 C 1.1961(13) 0.0749(8) 0.5094(9) 0.047(2) Uani 1 1 d U
H14 H 1.1690 0.1237 0.5146 0.057 Uiso 1 1 calc R
C15 C 1.3132(14) 0.0553(8) 0.5100(9) 0.051(3) Uani 1 1 d U
H15 H 1.3779 0.0864 0.5140 0.061 Uiso 1 1 calc R
C16 C 1.4122(13) -0.0726(9) 0.4994(10) 0.062(4) Uani 1 1 d U
H16A H 1.3877 -0.1222 0.4856 0.093 Uiso 1 1 calc R
H16B H 1.4495 -0.0742 0.5476 0.093 Uiso 1 1 calc R
H16C H 1.4660 -0.0538 0.4627 0.093 Uiso 1 1 calc R
C17 C 0.9336(12) -0.0020(8) 0.3048(9) 0.045(2) Uani 1 1 d U
H17 H 0.9135 -0.0523 0.3090 0.054 Uiso 1 1 calc R
C18 C 0.9820(13) 0.1153(8) 0.3297(9) 0.049(2) Uani 1 1 d U
H18 H 0.9997 0.1586 0.3565 0.059 Uiso 1 1 calc R
C19 C 0.9788(14) 0.1103(8) 0.2520(9) 0.050(3) Uani 1 1 d U
H19 H 0.9942 0.1472 0.2166 0.060 Uiso 1 1 calc R
C20 C 0.9344(15) 0.0015(10) 0.1635(9) 0.067(4) Uani 1 1 d U
H20A H 1.0097 -0.0139 0.1458 0.101 Uiso 1 1 calc R
H20B H 0.9028 0.0385 0.1301 0.101 Uiso 1 1 calc R
H20C H 0.8833 -0.0411 0.1651 0.101 Uiso 1 1 calc R

loop_
_atom_site_aniso_label
_atom_site_aniso_U_11
_atom_site_aniso_U_22
_atom_site_aniso_U_33
_atom_site_aniso_U_23
_atom_site_aniso_U_13
_atom_site_aniso_U_12
Co1 0.0196(9) 0.0357(10) 0.0432(12) -0.0025(10) 0.0019(8) -0.0010(9)
Co2 0.0246(10) 0.0383(10) 0.0469(13) 0.0007(10) -0.0001(10) 0.0048(9)
V1 0.0194(12) 0.0296(12) 0.0412(15) 0.0008(11) 0.0010(10) -0.0001(10)
V2 0.0165(11) 0.0392(13) 0.0473(15) 0.0030(13) 0.0018(10) 0.0039(11)
V3 0.0139(11) 0.0359(13) 0.0395(14) -0.0005(11) -0.0010(10) 0.0022(11)
V4 0.0151(11) 0.0317(12) 0.0413(14) -0.0004(12) -0.0005(10) -0.0039(9)
O1 0.035(4) 0.045(4) 0.047(4) 0.006(4) 0.001(4) -0.004(4)
O2 0.034(3) 0.042(3) 0.059(3) 0.001(3) 0.005(3) 0.000(3)
O3 0.024(3) 0.038(3) 0.050(3) 0.000(3) 0.000(3) -0.001(3)
O4 0.034(4) 0.045(4) 0.052(5) -0.001(4) 0.003(4) -0.005(4)
O5 0.042(6) 0.072(6) 0.046(6) 0.007(5) 0.010(4) 0.008(5)
O6 0.027(5) 0.041(5) 0.071(6) 0.014(5) 0.006(5) 0.003(4)
O7 0.023(4) 0.052(5) 0.052(5) 0.010(4) -0.007(4) 0.005(4)
O8 0.025(3) 0.045(3) 0.059(4) 0.004(3) -0.006(3) 0.009(3)
O9 0.031(5) 0.100(7) 0.038(5) -0.013(5) -0.003(4) 0.009(5)
O10 0.026(4) 0.042(4) 0.044(4) 0.003(4) -0.003(3) -0.001(4)
O11 0.032(3) 0.046(4) 0.052(4) -0.002(3) -0.004(3) -0.007(3)
O12 0.043(6) 0.036(5) 0.063(7) 0.024(5) -0.016(5) -0.004(5)
O13 0.023(4) 0.062(5) 0.045(5) 0.001(4) 0.010(4) 0.002(4)
O14 0.030(5) 0.033(5) 0.081(6) -0.011(5) 0.011(4) 0.004(4)
N1 0.026(4) 0.059(5) 0.059(5) -0.006(5) 0.006(4) -0.005(4)
N2 0.037(3) 0.049(3) 0.052(3) -0.004(3) -0.002(3) -0.003(3)
N3 0.046(5) 0.044(4) 0.060(5) 0.007(4) 0.001(5) 0.005(4)
N4 0.035(3) 0.047(3) 0.053(4) 0.002(3) 0.001(3) -0.007(3)
N5 0.054(5) 0.046(4) 0.055(5) 0.002(5) 0.001(5) 0.008(4)
N6 0.042(4) 0.051(4) 0.052(4) 0.000(4) 0.000(3) -0.002(3)
N7 0.035(4) 0.043(4) 0.067(5) -0.005(4) -0.006(4) 0.008(4)
N8 0.035(4) 0.040(4) 0.063(4) 0.001(4) 0.001(4) -0.004(3)
N9 0.044(5) 0.045(4) 0.047(5) 0.000(4) 0.001(4) -0.003(4)
N10 0.036(4) 0.044(4) 0.058(4) 0.001(3) 0.000(4) -0.001(3)
C1 0.027(4) 0.053(4) 0.055(4) -0.007(4) 0.005(4) -0.003(4)
C2 0.034(4) 0.061(4) 0.058(4) -0.005(4) -0.001(4) -0.009(4)
C3 0.032(5) 0.064(5) 0.056(5) -0.006(5) -0.003(4) -0.007(5)
C4 0.041(7) 0.076(7) 0.075(8) -0.010(7) 0.019(6) -0.005(7)
C5 0.044(4) 0.051(4) 0.056(4) 0.000(4) -0.001(4) 0.001(4)
C6 0.048(4) 0.051(4) 0.060(4) 0.001(4) 0.001(4) 0.002(4)
C7 0.057(5) 0.052(5) 0.063(5) -0.003(5) -0.001(5) -0.001(5)
C8 0.072(8) 0.065(7) 0.085(8) 0.003(7) 0.008(7) 0.010(7)
C9 0.051(4) 0.048(4) 0.055(5) -0.001(4) 0.001(4) 0.006(4)
C10 0.058(4) 0.052(4) 0.059(4) 0.001(4) -0.003(4) 0.004(4)
C11 0.066(5) 0.053(5) 0.062(5) 0.001(5) -0.002(5) 0.009(5)
C12 0.085(8) 0.056(7) 0.076(8) 0.007(7) -0.001(7) 0.009(7)
C13 0.032(4) 0.042(4) 0.060(5) -0.001(4) -0.002(4) 0.000(4)
C14 0.037(4) 0.040(4) 0.064(5) 0.001(4) 0.001(4) -0.001(4)
C15 0.041(5) 0.044(5) 0.068(5) -0.001(5) 0.001(5) -0.006(5)
C16 0.044(7) 0.059(7) 0.082(8) -0.006(7) -0.003(6) 0.010(6)
C17 0.039(4) 0.042(4) 0.053(5) 0.006(4) 0.000(4) 0.003(4)
C18 0.046(5) 0.044(4) 0.056(5) 0.001(4) -0.003(4) -0.002(4)
C19 0.048(5) 0.047(5) 0.055(5) 0.004(5) -0.001(5) 0.001(5)
C20 0.068(8) 0.070(7) 0.064(7) 0.001(7) -0.006(7) 0.004(7)

loop_
_atom_type_symbol
_atom_type_description
_atom_type_scat_dispersion_real
_atom_type_scat_dispersion_imag
_atom_type_scat_source
C C 0.0033 0.0016 'International Tables Vol C Tables 4.2.6.8 and 6.1.1.4'
H H 0.0000 0.0000 'International Tables Vol C Tables 4.2.6.8 and 6.1.1.4'
Co Co 0.3494 0.9721 'International Tables Vol C Tables 4.2.6.8 and 6.1.1.4'
N N 0.0061 0.0033 'International Tables Vol C Tables 4.2.6.8 and 6.1.1.4'
O O 0.0106 0.0060 'International Tables Vol C Tables 4.2.6.8 and 6.1.1.4'
V V 0.3005 0.5294 'International Tables Vol C Tables 4.2.6.8 and 6.1.1.4'

loop_
_geom_angle_atom_site_label_1
_geom_angle_atom_site_label_2
_geom_angle_atom_site_label_3
_geom_angle
_geom_angle_site_symmetry_1
_geom_angle_site_symmetry_3
N2 Co1 N4 90.3(5) . .
N2 Co1 O11 92.0(4) . .
N4 Co1 O11 89.0(4) . .
N2 Co1 O13 177.7(4) . .
N4 Co1 O13 87.8(4) . .
O11 Co1 O13 89.3(4) . .
N2 Co1 N6 92.5(5) . .
N4 Co1 N6 176.8(5) . .
O11 Co1 N6 89.4(4) . .
O13 Co1 N6 89.4(4) . .
N2 Co1 O3 90.5(4) . .
N4 Co1 O3 90.7(4) . .
O11 Co1 O3 177.5(3) . .
O13 Co1 O3 88.2(3) . .
N6 Co1 O3 90.8(4) . .
O14 Co2 N10 111.6(5) . .
O14 Co2 N8 144.4(4) . .
N10 Co2 N8 104.0(5) . .
O14 Co2 O2 86.1(4) . .
N10 Co2 O2 96.3(4) . .
N8 Co2 O2 89.7(4) . .
O14 Co2 O8 87.0(4) . .
N10 Co2 O8 94.6(4) . .
N8 Co2 O8 90.7(4) . .
O2 Co2 O8 168.7(4) . .
O3 V1 O2 109.9(5) . .
O3 V1 O4 107.6(5) . .
O2 V1 O4 108.9(4) . .
O3 V1 O1 108.8(4) . .
O2 V1 O1 110.1(5) . .
O4 V1 O1 111.5(4) . .
O5 V2 O6 108.5(5) . .
O5 V2 O4 109.9(5) . 3_456
O6 V2 O4 107.7(5) . 3_456
O5 V2 O1 109.5(5) . .
O6 V2 O1 108.5(4) . .
O4 V2 O1 112.6(4) 3_456 .
O9 V3 O8 109.4(5) . .
O9 V3 O7 110.2(5) . .
O8 V3 O7 109.5(4) . .
O9 V3 O10 110.0(5) . .
O8 V3 O10 107.6(4) . .
O7 V3 O10 110.1(4) . .
O12 V4 O11 110.6(5) . .
O12 V4 O7 108.7(5) . 2_655
O11 V4 O7 109.3(5) . 2_655
O12 V4 O10 110.5(5) . 4_756
O11 V4 O10 109.3(4) . 4_756
O7 V4 O10 108.5(4) 2_655 4_756
V1 O1 V2 126.9(5) . .
V1 O2 Co2 163.5(6) . .
V1 O3 Co1 173.9(5) . .
V1 O4 V2 141.6(6) . 3_556
V3 O7 V4 128.0(5) . 2_654
V3 O8 Co2 172.6(6) . .
V3 O10 V4 148.2(5) . 4_746
V4 O11 Co1 166.0(6) . .
Co1 O13 H13C 116.4 . .
Co1 O13 H13D 123.5 . .
H13C O13 H13D 108.3 . .
Co2 O14 H14C 126.5 . .
Co2 O14 H14D 123.7 . .
H14C O14 H14D 108.2 . .
C1 N1 C3 104.7(12) . .
C1 N1 C4 127.1(13) . .
C3 N1 C4 128.3(13) . .
C1 N2 C2 97.4(13) . .
C1 N2 Co1 131.0(11) . .
C2 N2 Co1 131.6(10) . .
C7 N3 C5 106.2(14) . .
C7 N3 C8 125.2(15) . .
C5 N3 C8 128.4(15) . .
C5 N4 C6 102.4(13) . .
C5 N4 Co1 130.7(11) . .
C6 N4 Co1 126.7(11) . .
C11 N5 C9 106.9(14) . .
C11 N5 C12 125.3(15) . .
C9 N5 C12 127.7(15) . .
C9 N6 C10 102.2(14) . .
C9 N6 Co1 128.3(11) . .
C10 N6 Co1 129.5(11) . .
C13 N7 C15 108.7(12) . .
C13 N7 C16 125.6(13) . .
C15 N7 C16 125.6(13) . .
C13 N8 C14 104.9(12) . .
C13 N8 Co2 127.2(10) . .
C14 N8 Co2 126.4(10) . .
C17 N9 C19 111.4(13) . .
C17 N9 C20 126.7(13) . .
C19 N9 C20 121.8(13) . .
C17 N10 C18 104.7(13) . .
C17 N10 Co2 126.7(10) . .
C18 N10 Co2 128.5(10) . .
N2 C1 N1 118.0(14) . .
N2 C1 H1 121.0 . .
N1 C1 H1 121.0 . .
C3 C2 N2 115.3(15) . .
C3 C2 H2 122.3 . .
N2 C2 H2 122.3 . .
C2 C3 N1 104.6(14) . .
C2 C3 H3 127.7 . .
N1 C3 H3 127.7 . .
N1 C4 H4A 109.5 . .
N1 C4 H4B 109.5 . .
H4A C4 H4B 109.5 . .
N1 C4 H4C 109.5 . .
H4A C4 H4C 109.5 . .
H4B C4 H4C 109.5 . .
N4 C5 N3 113.6(15) . .
N4 C5 H5 123.2 . .
N3 C5 H5 123.2 . .
C7 C6 N4 111.3(16) . .
C7 C6 H6 124.4 . .
N4 C6 H6 124.4 . .
N3 C7 C6 106.4(15) . .
N3 C7 H7 126.8 . .
C6 C7 H7 126.8 . .
N3 C8 H8A 109.5 . .
N3 C8 H8B 109.5 . .
H8A C8 H8B 109.5 . .
N3 C8 H8C 109.5 . .
H8A C8 H8C 109.5 . .
H8B C8 H8C 109.5 . .
N6 C9 N5 112.6(15) . .
N6 C9 H9 123.7 . .
N5 C9 H9 123.7 . .
N6 C10 C11 111.7(16) . .
N6 C10 H10 124.2 . .
C11 C10 H10 124.2 . .
N5 C11 C10 106.5(16) . .
N5 C11 H11 126.7 . .
C10 C11 H11 126.7 . .
N5 C12 H12A 109.5 . .
N5 C12 H12B 109.5 . .
H12A C12 H12B 109.5 . .
N5 C12 H12C 109.5 . .
H12A C12 H12C 109.5 . .
H12B C12 H12C 109.5 . .
N8 C13 N7 111.3(13) . .
N8 C13 H13 124.4 . .
N7 C13 H13 124.4 . .
N8 C14 C15 112.1(13) . .
N8 C14 H14 124.0 . .
C15 C14 H14 124.0 . .
C14 C15 N7 102.9(13) . .
C14 C15 H15 128.5 . .
N7 C15 H15 128.5 . .
N7 C16 H16A 109.5 . .
N7 C16 H16B 109.5 . .
H16A C16 H16B 109.5 . .
N7 C16 H16C 109.5 . .
H16A C16 H16C 109.5 . .
H16B C16 H16C 109.5 . .
N9 C17 N10 111.2(13) . .
N9 C17 H17 124.4 . .
N10 C17 H17 124.4 . .
C19 C18 N10 110.3(13) . .
C19 C18 H18 124.8 . .
N10 C18 H18 124.8 . .
C18 C19 N9 102.3(13) . .
C18 C19 H19 128.8 . .
N9 C19 H19 128.8 . .
N9 C20 H20A 109.5 . .
N9 C20 H20B 109.5 . .
H20A C20 H20B 109.5 . .
N9 C20 H20C 109.5 . .
H20A C20 H20C 109.5 . .
H20B C20 H20C 109.5 . .

loop_
_geom_bond_atom_site_label_1
_geom_bond_atom_site_label_2
_geom_bond_distance
_geom_bond_site_symmetry_2
Co1 N2 2.086(12) .
Co1 N4 2.118(12) .
Co1 O11 2.122(10) .
Co1 O13 2.126(9) .
Co1 N6 2.145(13) .
Co1 O3 2.155(9) .
Co2 O14 1.980(9) .
Co2 N10 1.988(13) .
Co2 N8 2.051(12) .
Co2 O2 2.091(9) .
Co2 O8 2.098(9) .
V1 O3 1.649(9) .
V1 O2 1.684(9) .
V1 O4 1.803(9) .
V1 O1 1.809(10) .
V2 O5 1.594(10) .
V2 O6 1.659(9) .
V2 O4 1.814(9) 3_456
V2 O1 1.818(10) .
V3 O9 1.625(10) .
V3 O8 1.661(9) .
V3 O7 1.784(9) .
V3 O10 1.785(9) .
V4 O12 1.633(9) .
V4 O11 1.657(10) .
V4 O7 1.831(9) 2_655
V4 O10 1.832(9) 4_756
O4 V2 1.814(9) 3_556
O7 V4 1.831(9) 2_654
O10 V4 1.832(9) 4_746
O13 H13C 0.8501 .
O13 H13D 0.8499 .
O14 H14C 0.8500 .
O14 H14D 0.8499 .
N1 C1 1.327(17) .
N1 C3 1.373(18) .
N1 C4 1.472(18) .
N2 C1 1.324(17) .
N2 C2 1.394(18) .
N3 C7 1.33(2) .
N3 C5 1.356(18) .
N3 C8 1.467(19) .
N4 C5 1.297(18) .
N4 C6 1.381(18) .
N5 C11 1.30(2) .
N5 C9 1.380(18) .
N5 C12 1.459(19) .
N6 C9 1.324(18) .
N6 C10 1.369(19) .
N7 C13 1.353(17) .
N7 C15 1.401(18) .
N7 C16 1.471(17) .
N8 C13 1.337(17) .
N8 C14 1.371(17) .
N9 C17 1.324(17) .
N9 C19 1.425(17) .
N9 C20 1.496(19) .
N10 C17 1.338(17) .
N10 C18 1.450(17) .
C1 H1 0.9300 .
C2 C3 1.33(2) .
C2 H2 0.9300 .
C3 H3 0.9300 .
C4 H4A 0.9600 .
C4 H4B 0.9600 .
C4 H4C 0.9600 .
C5 H5 0.9300 .
C6 C7 1.34(2) .
C6 H6 0.9300 .
C7 H7 0.9300 .
C8 H8A 0.9600 .
C8 H8B 0.9600 .
C8 H8C 0.9600 .
C9 H9 0.9300 .
C10 C11 1.37(2) .
C10 H10 0.9300 .
C11 H11 0.9300 .
C12 H12A 0.9600 .
C12 H12B 0.9600 .
C12 H12C 0.9600 .
C13 H13 0.9300 .
C14 C15 1.388(19) .
C14 H14 0.9300 .
C15 H15 0.9300 .
C16 H16A 0.9600 .
C16 H16B 0.9600 .
C16 H16C 0.9600 .
C17 H17 0.9300 .
C18 C19 1.39(2) .
C18 H18 0.9300 .
C19 H19 0.9300 .
C20 H20A 0.9600 .
C20 H20B 0.9600 .
C20 H20C 0.9600 .
